data_8101763
loop_
_publ_author_name
'Zhang, J.'
'Wang, J.'
'Huang, X.-Y.'
'Chen, J.-T.'

_publ_section_title
;
Crystal structure of rubidium bis(salicylato)borate, Rb[B(OC~7~H~4~COO)~2~]
;
_journal_issue 2
_journal_name_full 'Zeitschrift f\"ur Kristallographie - New Crystal Structures'
_journal_page_first 261
_journal_page_last 262
_journal_volume 220
_journal_year 2005
_chemical_formula_structural Rb[B(OC~7~H~4~COO)~2]
_chemical_formula_sum 'C14 H8 B O6 Rb'
_chemical_formula_weight 368.48
_chemical_name_systematic
; 
rubidium bis(salicylato)borate 
;
_space_group_IT_number 14
_symmetry_cell_setting monoclinic
_symmetry_space_group_name_Hall '-P 2ybc'
_symmetry_space_group_name_H-M 'P 1 21/c 1'
_atom_sites_solution_hydrogens geom
_atom_sites_solution_primary direct
_atom_sites_solution_secondary difmap
_audit_creation_method SHELXL-97
_cell_angle_alpha 90.00
_cell_angle_beta 108.816(2)
_cell_angle_gamma 90.00
_cell_formula_units_Z 4
_cell_length_a 11.5889(6)
_cell_length_b 7.8521(4)
_cell_length_c 15.7120(8)
_cell_measurement_reflns_used 2429
_cell_measurement_temperature 293(2)
_cell_measurement_theta_max 25.03
_cell_measurement_theta_min 1.86
_cell_volume 1353.34(12)
_computing_cell_refinement 'Siemens SMART & SAINT'
_computing_data_collection 'Siemens SMART'
_computing_data_reduction 'Siemens XPREP'
_computing_molecular_graphics 'Bruker SHELXTL'
_computing_publication_material 'Bruker SHELXTL'
_computing_structure_refinement 'Siemens SHELXTL'
_computing_structure_solution 'Siemens SHELXTL'
_diffrn_ambient_temperature 293(2)
_diffrn_measured_fraction_theta_full 0.980
_diffrn_measured_fraction_theta_max 0.980
_diffrn_measurement_device_type 'Siemens SMART 1000 CCD'
_diffrn_measurement_method phi/omega
_diffrn_radiation_monochromator graphite
_diffrn_radiation_source 'fine-focus sealed tube'
_diffrn_radiation_type MoK\a
_diffrn_radiation_wavelength 0.71073
_diffrn_reflns_av_R_equivalents 0.0401
_diffrn_reflns_av_sigmaI/netI 0.0409
_diffrn_reflns_limit_h_max 13
_diffrn_reflns_limit_h_min -13
_diffrn_reflns_limit_k_max 8
_diffrn_reflns_limit_k_min -9
_diffrn_reflns_limit_l_max 18
_diffrn_reflns_limit_l_min -7
_diffrn_reflns_number 3684
_diffrn_reflns_theta_full 25.03
_diffrn_reflns_theta_max 25.03
_diffrn_reflns_theta_min 1.86
_diffrn_standards_decay_% none
_diffrn_standards_interval_count none
_diffrn_standards_interval_time none
_diffrn_standards_number none
_exptl_absorpt_coefficient_mu 3.685
_exptl_absorpt_correction_T_max 1.0000
_exptl_absorpt_correction_T_min -.0811
_exptl_absorpt_correction_type empirical
_exptl_absorpt_process_details 'SADABS (Sheldrick, 1996)'
_exptl_crystal_colour colorless
_exptl_crystal_density_diffrn 1.809
_exptl_crystal_density_meas 0
_exptl_crystal_density_method 'not measured'
_exptl_crystal_description needle
_exptl_crystal_F_000 728
_exptl_crystal_size_max .80
_exptl_crystal_size_mid .60
_exptl_crystal_size_min .22
_refine_diff_density_max 1.194
_refine_diff_density_min -1.340
_refine_diff_density_rms 0.136
_refine_ls_extinction_method none
_refine_ls_goodness_of_fit_ref 1.133
_refine_ls_hydrogen_treatment mixed
_refine_ls_matrix_type full
_refine_ls_number_parameters 199
_refine_ls_number_reflns 2352
_refine_ls_number_restraints 0
_refine_ls_restrained_S_all 1.133
_refine_ls_R_factor_all 0.0767
_refine_ls_R_factor_gt 0.0617
_refine_ls_shift/su_max 0.000
_refine_ls_shift/su_mean 0.000
_refine_ls_structure_factor_coef Fsqd
_refine_ls_weighting_details 'calc w=1/[\s^2^(Fo^2^)+(0.0774P)^2^+7.6809P] where P=(Fo^2^+2Fc^2^)/3'
_refine_ls_weighting_scheme calc
_refine_ls_wR_factor_gt 0.1564
_refine_ls_wR_factor_ref 0.1736
_reflns_number_gt 2005
_reflns_number_total 2352
_reflns_threshold_expression >2sigma(I)
_cod_data_source_file 1267-1510.cff
_cod_data_source_block Zhang-Jun-5
_cod_depositor_comments
;
The following automatic conversions were performed:
'_symmetry_cell_setting' value 'Monoclinic' changed to 'monoclinic'
according to '/home/saulius/struct/CIF-dictionaries/cif_core.dic'
dictionary named 'cif_core.dic' version 2.4.1 from 2010-06-29.

Automatic conversion script
Id: cif_fix_enum 1555 2011-01-17 13:19:09Z saulius 
;
_cod_original_sg_symbol_H-M 'P 1 2(1)/c 1'
_cod_database_code 8101763

loop_
_symmetry_equiv_pos_as_xyz
'x, y, z'
'-x, y+1/2, -z+1/2'
'-x, -y, -z'
'x, -y-1/2, z-1/2'

loop_
_atom_site_label
_atom_site_type_symbol
_atom_site_fract_x
_atom_site_fract_y
_atom_site_fract_z
_atom_site_U_iso_or_equiv
_atom_site_adp_type
_atom_site_occupancy
_atom_site_symmetry_multiplicity
_atom_site_Wyckoff_symbol
_atom_site_calc_flag
_atom_site_refinement_flags
_atom_site_disorder_assembly
_atom_site_disorder_group
Rb Rb 0.60134(6) 0.06054(9) 0.43515(4) 0.0371(3) Uani 1 4 e d . . .
O1 O 0.3792(4) 0.5550(6) 0.3316(3) 0.0354(11) Uani 1 4 e d . . .
O2 O 0.4719(5) 0.7301(7) 0.4428(4) 0.0498(13) Uani 1 4 e d . . .
O3 O 0.4964(4) 0.4023(7) 0.2516(3) 0.0381(11) Uani 1 4 e d . . .
O4 O 0.3801(4) 0.2517(6) 0.3275(3) 0.0376(11) Uani 1 4 e d . . .
O5 O 0.2759(5) 0.0842(7) 0.3874(3) 0.0504(14) Uani 1 4 e d . . .
O6 O 0.2846(4) 0.4177(6) 0.1918(3) 0.0356(11) Uani 1 4 e d . . .
C1 C 0.5958(6) 0.5407(8) 0.3913(4) 0.0334(15) Uani 1 4 e d . . .
C2 C 0.7035(7) 0.5759(9) 0.4614(5) 0.0420(17) Uani 1 4 e d . . .
H2A H 0.7018 0.6427 0.5099 0.050 Uiso 1 4 e calc R . .
C3 C 0.8119(7) 0.5103(11) 0.4576(6) 0.052(2) Uani 1 4 e d . . .
H3A H 0.8836 0.5321 0.5043 0.062 Uiso 1 4 e calc R . .
C4 C 0.8157(7) 0.4125(11) 0.3855(6) 0.049(2) Uani 1 4 e d . . .
H4A H 0.8899 0.3703 0.3837 0.059 Uiso 1 4 e calc R . .
C5 C 0.7097(6) 0.3771(10) 0.3160(5) 0.0411(16) Uani 1 4 e d . . .
H5A H 0.7162 0.3472 0.2572 0.049 Uiso 1 4 e calc R . .
C6 C 0.6005(6) 0.4404(8) 0.3193(4) 0.0318(14) Uani 1 4 e d . . .
C7 C 0.4783(6) 0.6154(9) 0.3916(4) 0.0347(15) Uani 1 4 e d . . .
C8 C 0.1654(6) 0.2432(9) 0.2574(4) 0.0330(14) Uani 1 4 e d . . .
C9 C 0.0510(7) 0.1786(11) 0.2515(6) 0.0505(19) Uani 1 4 e d . . .
H9A H 0.0429 0.1106 0.2977 0.061 Uiso 1 4 e calc R . .
C10 C -0.0506(7) 0.2137(11) 0.1782(6) 0.056(2) Uani 1 4 e d . . .
H10A H -0.1266 0.1698 0.1745 0.068 Uiso 1 4 e calc R . .
C11 C -0.0363(6) 0.3146(11) 0.1115(6) 0.0496(19) Uani 1 4 e d . . .
H11A H -0.1038 0.3379 0.0616 0.060 Uiso 1 4 e calc R . .
C12 C 0.0736(6) 0.3823(10) 0.1157(5) 0.0430(17) Uani 1 4 e d . . .
H12A H 0.0803 0.4521 0.0696 0.052 Uiso 1 4 e calc R . .
C13 C 0.1760(6) 0.3462(9) 0.1895(4) 0.0336(14) Uani 1 4 e d . . .
C14 C 0.2765(6) 0.1850(8) 0.3300(4) 0.0334(14) Uani 1 4 e d . . .
B B 0.3845(7) 0.4055(10) 0.2753(5) 0.0323(16) Uani 1 4 e d . . .

loop_
_atom_site_aniso_label
_atom_site_aniso_U_11
_atom_site_aniso_U_22
_atom_site_aniso_U_33
_atom_site_aniso_U_23
_atom_site_aniso_U_13
_atom_site_aniso_U_12
Rb 0.0362(4) 0.0440(4) 0.0303(4) 0.0026(3) 0.0095(3) 0.0062(3)
O1 0.030(2) 0.034(2) 0.038(3) -0.001(2) 0.006(2) 0.003(2)
O2 0.056(3) 0.048(3) 0.044(3) -0.017(3) 0.014(2) -0.003(3)
O3 0.027(2) 0.055(3) 0.029(2) -0.009(2) 0.0039(18) -0.006(2)
O4 0.031(2) 0.037(3) 0.035(2) 0.005(2) -0.0036(19) 0.001(2)
O5 0.062(3) 0.044(3) 0.036(3) 0.011(2) 0.003(2) -0.015(3)
O6 0.025(2) 0.048(3) 0.028(2) 0.007(2) -0.0011(18) -0.001(2)
C1 0.036(4) 0.033(4) 0.025(3) 0.007(3) 0.001(3) -0.003(3)
C2 0.044(4) 0.039(4) 0.034(4) -0.005(3) 0.000(3) 0.000(3)
C3 0.038(4) 0.051(5) 0.050(4) 0.001(4) -0.009(3) -0.001(4)
C4 0.030(4) 0.053(5) 0.059(5) 0.014(4) 0.007(3) -0.001(3)
C5 0.036(4) 0.042(4) 0.042(4) 0.001(3) 0.010(3) 0.001(3)
C6 0.026(3) 0.034(3) 0.031(3) 0.004(3) 0.003(3) -0.006(3)
C7 0.042(4) 0.034(4) 0.027(3) 0.000(3) 0.009(3) 0.004(3)
C8 0.032(3) 0.033(3) 0.032(3) -0.007(3) 0.007(3) -0.006(3)
C9 0.045(4) 0.052(5) 0.055(5) 0.006(4) 0.016(4) -0.002(4)
C10 0.028(4) 0.057(5) 0.078(6) -0.005(5) 0.009(4) -0.013(4)
C11 0.029(4) 0.049(4) 0.057(5) -0.002(4) -0.005(3) 0.005(3)
C12 0.034(4) 0.050(4) 0.037(4) 0.004(3) 0.001(3) -0.002(3)
C13 0.026(3) 0.041(4) 0.031(3) -0.007(3) 0.004(3) -0.003(3)
C14 0.038(4) 0.028(3) 0.029(3) -0.006(3) 0.003(3) -0.004(3)
B 0.033(4) 0.038(4) 0.023(3) 0.000(3) 0.004(3) -0.002(3)

loop_
_atom_type_symbol
_atom_type_description
_atom_type_scat_dispersion_real
_atom_type_scat_dispersion_imag
_atom_type_scat_source
C C 0.0033 0.0016 'International Tables Vol C Tables 4.2.6.8 and 6.1.1.4'
H H 0.0000 0.0000 'International Tables Vol C Tables 4.2.6.8 and 6.1.1.4'
B B 0.0013 0.0007 'International Tables Vol C Tables 4.2.6.8 and 6.1.1.4'
O O 0.0106 0.0060 'International Tables Vol C Tables 4.2.6.8 and 6.1.1.4'
Rb Rb -0.9393 2.9676 'International Tables Vol C Tables 4.2.6.8 and 6.1.1.4'

loop_
_geom_angle_atom_site_label_1
_geom_angle_atom_site_label_2
_geom_angle_atom_site_label_3
_geom_angle
_geom_angle_site_symmetry_1
_geom_angle_site_symmetry_3
_geom_angle_publ_flag
O2 Rb O5 75.03(17) 3_666 3_656 ?
O2 Rb O6 165.77(15) 3_666 2_645 ?
O5 Rb O6 108.13(15) 3_656 2_645 ?
O2 Rb O4 72.77(14) 3_666 . ?
O5 Rb O4 143.37(16) 3_656 . ?
O6 Rb O4 107.39(13) 2_645 . ?
O2 Rb O2 102.07(13) 3_666 1_545 ?
O5 Rb O2 73.91(15) 3_656 1_545 ?
O6 Rb O2 92.10(14) 2_645 1_545 ?
O4 Rb O2 96.21(14) . 1_545 ?
O2 Rb O3 141.49(14) 3_666 2_645 ?
O5 Rb O3 132.50(15) 3_656 2_645 ?
O6 Rb O3 45.73(12) 2_645 2_645 ?
O4 Rb O3 71.01(13) . 2_645 ?
O2 Rb O3 69.67(14) 1_545 2_645 ?
O2 Rb C6 84.66(16) 3_666 . ?
O5 Rb C6 138.46(14) 3_656 . ?
O6 Rb C6 84.20(15) 2_645 . ?
O4 Rb C6 54.33(14) . . ?
O2 Rb C6 146.81(15) 1_545 . ?
O3 Rb C6 84.77(15) 2_645 . ?
O2 Rb C5 100.50(17) 3_666 . ?
O5 Rb C5 128.71(16) 3_656 . ?
O6 Rb C5 66.44(15) 2_645 . ?
O4 Rb C5 74.67(15) . . ?
O2 Rb C5 151.82(16) 1_545 . ?
O3 Rb C5 82.16(15) 2_645 . ?
C6 Rb C5 22.41(16) . . ?
O2 Rb B 158.32(17) 3_666 2_645 ?
O5 Rb B 126.62(17) 3_656 2_645 ?
O6 Rb B 23.13(14) 2_645 2_645 ?
O4 Rb B 86.23(15) . 2_645 ?
O2 Rb B 85.16(16) 1_545 2_645 ?
O3 Rb B 23.80(15) 2_645 2_645 ?
C6 Rb B 78.59(17) . 2_645 ?
C5 Rb B 67.91(18) . 2_645 ?
O2 Rb O5 65.93(14) 3_666 . ?
O5 Rb O5 111.92(11) 3_656 . ?
O6 Rb O5 123.12(12) 2_645 . ?
O4 Rb O5 37.42(12) . . ?
O2 Rb O5 63.43(13) 1_545 . ?
O3 Rb O5 77.40(13) 2_645 . ?
C6 Rb O5 91.19(13) . . ?
C5 Rb O5 112.08(14) . . ?
B Rb O5 100.50(15) 2_645 . ?
O2 Rb Rb 53.00(12) 3_666 3_656 ?
O5 Rb Rb 64.79(12) 3_656 3_656 ?
O6 Rb Rb 141.14(10) 2_645 3_656 ?
O4 Rb Rb 81.92(10) . 3_656 ?
O2 Rb Rb 49.07(10) 1_545 3_656 ?
O3 Rb Rb 108.71(10) 2_645 3_656 ?
C6 Rb Rb 127.70(11) . 3_656 ?
C5 Rb Rb 149.39(12) . 3_656 ?
B Rb Rb 130.46(13) 2_645 3_656 ?
O5 Rb Rb 47.13(8) . 3_656 ?
O2 Rb C14 70.70(14) 3_666 . ?
O5 Rb C14 129.61(16) 3_656 . ?
O6 Rb C14 114.21(13) 2_645 . ?
O4 Rb C14 18.96(14) . . ?
O2 Rb C14 78.40(15) 1_545 . ?
O3 Rb C14 70.80(13) 2_645 . ?
C6 Rb C14 73.26(15) . . ?
C5 Rb C14 93.49(16) . . ?
B Rb C14 91.18(16) 2_645 . ?
O5 Rb C14 18.80(13) . . ?
Rb Rb C14 65.19(11) 3_656 . ?
C7 O1 B 121.2(5) . . ?
C7 O2 Rb 163.3(5) . 3_666 ?
C7 O2 Rb 118.0(5) . 1_565 ?
Rb O2 Rb 77.93(13) 3_666 1_565 ?
C6 O3 B 115.7(5) . . ?
C6 O3 Rb 128.6(4) . 2_655 ?
B O3 Rb 98.9(4) . 2_655 ?
C14 O4 B 122.5(5) . . ?
C14 O4 Rb 114.0(4) . . ?
B O4 Rb 123.5(4) . . ?
C14 O5 Rb 148.6(5) . 3_656 ?
C14 O5 Rb 86.1(4) . . ?
Rb O5 Rb 68.08(11) 3_656 . ?
C13 O6 B 117.2(5) . . ?
C13 O6 Rb 138.5(4) . 2_655 ?
B O6 Rb 103.7(4) . 2_655 ?
C6 C1 C2 119.4(6) . . ?
C6 C1 C7 120.1(6) . . ?
C2 C1 C7 120.4(6) . . ?
C3 C2 C1 119.1(7) . . ?
C2 C3 C4 121.0(7) . . ?
C3 C4 C5 120.3(7) . . ?
C6 C5 C4 119.4(7) . . ?
C6 C5 Rb 75.4(4) . . ?
C4 C5 Rb 95.7(5) . . ?
O3 C6 C5 119.1(6) . . ?
O3 C6 C1 120.1(6) . . ?
C5 C6 C1 120.8(6) . . ?
O3 C6 Rb 94.2(4) . . ?
C5 C6 Rb 82.2(4) . . ?
C1 C6 Rb 93.1(4) . . ?
O2 C7 O1 120.7(6) . . ?
O2 C7 C1 122.8(6) . . ?
O1 C7 C1 116.4(6) . . ?
C13 C8 C9 118.9(6) . . ?
C13 C8 C14 120.2(6) . . ?
C9 C8 C14 120.5(6) . . ?
C10 C9 C8 121.2(8) . . ?
C11 C10 C9 118.2(7) . . ?
C12 C11 C10 122.2(7) . . ?
C11 C12 C13 119.5(7) . . ?
O6 C13 C8 122.2(6) . . ?
O6 C13 C12 117.8(6) . . ?
C8 C13 C12 120.0(6) . . ?
O5 C14 O4 120.6(6) . . ?
O5 C14 C8 124.4(6) . . ?
O4 C14 C8 115.1(6) . . ?
O5 C14 Rb 75.1(4) . . ?
O4 C14 Rb 47.1(3) . . ?
C8 C14 Rb 157.1(4) . . ?
O6 B O3 106.6(5) . . ?
O6 B O4 113.5(6) . . ?
O3 B O4 108.7(6) . . ?
O6 B O1 108.3(6) . . ?
O3 B O1 112.1(6) . . ?
O4 B O1 107.6(5) . . ?
O6 B Rb 53.2(3) . 2_655 ?
O3 B Rb 57.3(3) . 2_655 ?
O4 B Rb 144.6(4) . 2_655 ?
O1 B Rb 107.8(4) . 2_655 ?

loop_
_geom_bond_atom_site_label_1
_geom_bond_atom_site_label_2
_geom_bond_distance
_geom_bond_site_symmetry_2
_geom_bond_publ_flag
Rb O2 2.855(5) 3_666 ?
Rb O5 2.920(5) 3_656 ?
Rb O6 2.947(5) 2_645 ?
Rb O4 2.981(4) . ?
Rb O2 3.019(6) 1_545 ?
Rb O3 3.048(5) 2_645 ?
Rb C6 3.492(6) . ?
Rb C5 3.575(8) . ?
Rb B 3.577(7) 2_645 ?
Rb O5 3.605(6) . ?
Rb Rb 3.6962(13) 3_656 ?
Rb C14 3.721(7) . ?
O1 C7 1.317(8) . ?
O1 B 1.483(9) . ?
O2 C7 1.225(8) . ?
O2 Rb 2.855(5) 3_666 ?
O2 Rb 3.019(6) 1_565 ?
O3 C6 1.360(8) . ?
O3 B 1.461(9) . ?
O3 Rb 3.048(5) 2_655 ?
O4 C14 1.323(8) . ?
O4 B 1.469(9) . ?
O5 C14 1.202(8) . ?
O5 Rb 2.920(5) 3_656 ?
O6 C13 1.368(8) . ?
O6 B 1.447(8) . ?
O6 Rb 2.947(5) 2_655 ?
C1 C6 1.394(10) . ?
C1 C2 1.401(9) . ?
C1 C7 1.483(10) . ?
C2 C3 1.376(12) . ?
C3 C4 1.381(12) . ?
C4 C5 1.384(10) . ?
C5 C6 1.376(10) . ?
C8 C13 1.376(10) . ?
C8 C9 1.394(10) . ?
C8 C14 1.490(9) . ?
C9 C10 1.383(11) . ?
C10 C11 1.366(12) . ?
C11 C12 1.362(11) . ?
C12 C13 1.396(9) . ?
B Rb 3.577(7) 2_655 ?
